data_2009376
loop_
_publ_author_name
'Wouters, J.'
'Perpete, P.'
'Norberg, B.'
'Evrard, G.'
'Durant, F.'

_publ_section_title
;
 Structure analysis of monoamine oxidase inhibitors,
 (<i>R</i>)-5-hydroxymethyl- and
 (<i>R</i>)-5-methoxymethyl-3-(4-methoxyphenyl)oxazolidin-2-one
;
_journal_issue 1
_journal_name_full 'Acta Crystallographica Section C'
_journal_page_first 97
_journal_page_last 100
_journal_paper_doi 10.1107/S010827019300589X
_journal_volume 50
_journal_year 1994
_chemical_formula_sum 'C11 H13 N O4'
_chemical_formula_weight 223
_space_group_crystal_system monoclinic
_space_group_IT_number 4
_space_group_name_Hall 'P 2yb'
_space_group_name_H-M_alt 'P 1 21 1'
_atom_type_scat_source SHELX76
_cell_angle_alpha 90.0
_cell_angle_beta 101.5(2)
_cell_angle_gamma 90.0
_cell_formula_units_Z 2
_cell_length_a 11.546(6)
_cell_length_b 9.360(2)
_cell_length_c 4.922(3)
_cell_measurement_reflns_used 25
_cell_measurement_temperature 295
_cell_measurement_theta_max 13
_cell_measurement_theta_min 8
_cell_volume 521.2(6)
_diffrn_measurement_device 'Enraf-Nonius CAD-4'
_diffrn_measurement_method \w-\q
_diffrn_radiation_type MoK\a
_diffrn_radiation_wavelength 0.71073
_diffrn_reflns_av_R_equivalents 0.008
_diffrn_reflns_limit_h_max 13
_diffrn_reflns_limit_h_min -13
_diffrn_reflns_limit_k_max 11
_diffrn_reflns_limit_k_min -9
_diffrn_reflns_limit_l_max 5
_diffrn_reflns_limit_l_min 0
_diffrn_reflns_number 1666
_diffrn_reflns_theta_max 25
_diffrn_standards_decay_% 0.0
_diffrn_standards_interval_time 60
_diffrn_standards_number 3
_exptl_absorpt_coefficient_mu 0.102
_exptl_absorpt_correction_type none
_exptl_crystal_colour Colorless
_exptl_crystal_density_diffrn 1.423
_exptl_crystal_description Platelet
_exptl_crystal_size_max 0.32
_exptl_crystal_size_mid 0.21
_exptl_crystal_size_min 0.13
_refine_diff_density_max 0.193
_refine_diff_density_min -0.233
_refine_ls_extinction_method none
_refine_ls_goodness_of_fit_obs 1.07
_refine_ls_hydrogen_treatment 'Isotrope [U=U(carrier atom)+0.02]'
_refine_ls_number_parameters 144
_refine_ls_number_reflns 1405
_refine_ls_R_factor_obs 0.0334
_refine_ls_shift/esd_max '0.158 [N(8) x/a]'
_refine_ls_weighting_details 'w = 1/[\s^2^(F)+0.002F^2^]'
_refine_ls_weighting_scheme calc
_refine_ls_wR_factor_obs 0.0401
_reflns_number_observed 1405
_reflns_number_total 1560
_reflns_observed_criterion I>=2.0\s(I)
_cod_data_source_file du1028.cif
_cod_data_source_block du1028_structure_1_of_2
_cod_depositor_comments
;
The following automatic conversions were performed:

'_refine_ls_weighting_scheme' value '1/[\s^2^(F)+0.002F^2^]' was
changed to 'calc'. New tag '_refine_ls_weighting_details' was
created. The value of the new tag was set to 'w =
1/[\s^2^(F)+0.002F^2^]'.

Automatic conversion script
Id: cif_fix_values 3143 2015-03-26 13:38:13Z robertas 
;
_cod_original_cell_volume 521.1(4)
_cod_original_sg_symbol_H-M 'P 21'
_cod_original_formula_sum 'C11 H13 N1 O4'
_cod_database_code 2009376

loop_
_space_group_symop_id
_space_group_symop_operation_xyz
1 x,y,z
2 -x,y+1/2,-z

loop_
_atom_site_label
_atom_site_fract_x
_atom_site_fract_y
_atom_site_fract_z
_atom_site_U_iso_or_equiv
O(1) .3184(2) .2550(3) .2936(5) .0580(6)
O(3) .44930(10) .1441(3) .0911(3) .0510(6)
O(6) .6317(2) .0238(3) .5054(3) .0540(6)
O(15) -.0059(2) -.1732(3) .8804(4) .0571(6)
N(8) .3414(2) .0105 .3161(4) .0392(6)
C(2) .3648(2) .1438(4) .2437(5) .0428(7)
C(4) .4933(2) -.0003(4) .0704(5) .0446(8)
C(5) .6207(2) -.0049(3) .2205(5) .0476(8)
C(7) .4093(2) -.0947(4) .1971(5) .0437(8)
C(9) .2521(2) -.0301(3) .4627(4) .0358(7)
C(10) .1936(2) .0682(3) .6002(5) .0449(8)
C(11) .1081(2) .0242(4) .7430(5) .0455(7)
C(12) .0786(2) -.1187(3) .7488(5) .0423(8)
C(13) .1373(2) -.2168(3) .6162(6) .0465(8)
C(14) .2231(2) -.1743(3) .4759(5) .0413(7)
C(16) -.0708(2) -.0747(4) 1.0115(6) .0582(10)
H(41) .48290 -.02610 -.13910 .053
H(51) .652 -.10260 .20160 .058
H(52) .66890 .0639 .11490 .058
H(61) .64810 -.0582 .57610 .063
H(71) .3659 -.1529 .058 .053
H(72) .4553 -.16130 .32100 .053
H(100) .21730 .16700 .59080 .053
H(110) .06930 .1081 .8389 .054
H(130) .1238 -.3303 .63740 .057
H(140) .25790 -.23800 .33670 .05
H(161) -.1158 -.0063 .87800 .067
H(162) -.01590 -.02370 1.13320 .067
H(163) -.13710 -.13600 1.09890 .067

loop_
_geom_angle_atom_site_label_1
_geom_angle_atom_site_label_2
_geom_angle_atom_site_label_3
_geom_angle
_geom_angle_publ_flag
C(2) O(3) C(4) 109.8(3) yes
C(12) O(15) C(16) 117.5(3) yes
C(2) N(8) C(7) 111.7(2) yes
C(2) N(8) C(9) 126.1(2) yes
C(7) N(8) C(9) 121.8(2) yes
O(1) C(2) O(3) 120.5(3) yes
O(1) C(2) N(8) 128.5(2) yes
O(3) C(2) N(8) 111.0(3) yes
O(3) C(4) C(5) 108.2(2) yes
O(3) C(4) C(7) 104.4(2) yes
C(5) C(4) C(7) 114.7(2) yes
O(6) C(5) C(4) 111.6(2) yes
N(8) C(7) C(4) 102.1(3) yes
N(8) C(9) C(10) 122.7(2) yes
N(8) C(9) C(14) 119.1(2) yes
C(10) C(9) C(14) 118.2(2) yes
C(9) C(10) C(11) 120.9(3) yes
C(10) C(11) C(12) 120.2(3) yes
O(15) C(12) C(11) 124.8(2) yes
O(15) C(12) C(13) 116.0(3) yes
C(11) C(12) C(13) 119.2(2) yes
C(12) C(13) C(14) 121.1(3) yes
C(9) C(14) C(13) 120.5(2) yes
C(5) O(6) H(61) 101.8(2) no
O(3) C(4) H(41) 108.2(2) no
C(5) C(4) H(41) 112.7(2) no
C(7) C(4) H(41) 108.1(3) no
O(6) C(5) H(51) 107.8(2) no
O(6) C(5) H(52) 115.0(2) no
C(4) C(5) H(51) 108.5(2) no
C(4) C(5) H(52) 107.5(2) no
N(8) C(7) H(71) 115.8(2) no
N(8) C(7) H(72) 117.4(2) no
C(4) C(7) H(71) 109.1(2) no
C(4) C(7) H(72) 108.6(2) no
C(9) C(10) H(100) 116.0(2) no
C(11) C(10) H(100) 123.1(3) no
C(10) C(11) H(110) 114.4(3) no
C(12) C(11) H(110) 125.4(2) no
C(12) C(13) H(130) 120.9(2) no
C(14) C(13) H(130) 117.7(2) no
C(9) C(14) H(140) 113.2(2) no
C(13) C(14) H(14O) 125.0(3) no
O(15) C(16) H(161) 111.9(3) no
O(15) C(16) H(162) 106.1(2) no
O(15) C(16) H(163) 107.9(3) no

loop_
_geom_bond_atom_site_label_1
_geom_bond_atom_site_label_2
_geom_bond_distance
_geom_bond_publ_flag
O(1) C(2) 1.218(4) yes
O(3) C(2) 1.344(3) yes
O(3) C(4) 1.455(5) yes
O(6) C(5) 1.408(3) yes
O(15) C(12) 1.372(3) yes
O(15) C(16) 1.421(4) yes
N(8) C(2) 1.340(4) yes
N(8) C(7) 1.453(4) yes
N(8) C(9) 1.423(3) yes
C(4) C(5) 1.509(3) yes
C(4) C(7) 1.533(4) yes
C(9) C(10) 1.394(4) yes
C(9) C(14) 1.395(4) yes
C(10) C(11) 1.384(4) yes
C(11) C(12) 1.382(5) yes
C(12) C(13) 1.380(4) yes
C(13) C(14) 1.374(4) yes
O(6) H(61) 0.848(3) no
C(4) H(41) 1.042(3) no
C(5) H(51) 0.994(3) no
C(5) H(52) 1.053(3) no
C(7) H(71) 0.938(3) no
C(7) H(72) 0.956(3) no
C(10) H(100) 0.968(3) no
C(11) H(110) 1.060(3) no
C(13) H(130) 1.082(3) no
C(14) H(140) 1.047(3) no
C(16) H(161) 0.988(3) no
C(16) H(162) 0.915(3) no
C(16) H(163) 1.110(3) no
